data_7222554
loop_
_publ_author_name
'Meier, S.F.'
'Schleid, T.'

_publ_section_title
;
 Oxotellurate(IV) der Lanthanide: II. Die isotype Reihe M2 Te5 O13 (M = Dy
 - Lu)
;
_journal_name_full
;
Zeitschrift fuer Naturforschung, Teil B. Anorganische Chemie, Organische 
Chemie (42,1987-)
;
_journal_page_first 720
_journal_page_last 726
_journal_volume 60
_journal_year 2005
_chemical_formula_sum 'Dy2 O13 Te5'
_space_group_IT_number 2
_symmetry_space_group_name_Hall '-P 1'
_symmetry_space_group_name_H-M 'P -1'
_cell_angle_alpha 89.058
_cell_angle_beta 86.842
_cell_angle_gamma 75.106
_cell_formula_units_Z 2
_cell_length_a 6.9812
_cell_length_b 8.6371
_cell_length_c 10.5846
_cell_volume 615.842
_citation_journal_id_ASTM ZNBSEN
_cod_data_source_file Meier_ZNBSEN_2005_1359.cif
_cod_data_source_block Dy2O13Te5
_cod_original_cell_volume 615.8424
_cod_database_code 7222554

loop_
_symmetry_equiv_pos_as_xyz
x,y,z
-x,-y,-z

loop_
_atom_site_label
_atom_site_type_symbol
_atom_site_fract_x
_atom_site_fract_y
_atom_site_fract_z
_atom_site_occupancy
_atom_site_U_iso_or_equiv
Te1 Te+4 0.43459 0.90371 0.3025 1 0.0
O5 O-2 0.6625 0.4889 0.3837 1 0.0
O1 O-2 0.3328 0.2213 0.7775 1 0.0
Te2 Te+4 0.12007 0.34726 0.11199 1 0.0
O4 O-2 0.3128 0.7371 0.2885 1 0.0
O7 O-2 0.3441 0.9835 0.125 1 0.0
O8 O-2 0.0502 0.3482 0.5629 1 0.0
Te4 Te+4 0.84494 0.19467 0.36359 1 0.0
Te3 Te+4 0.2777 0.39082 0.48507 1 0.0
Dy1 Dy+3 0.44617 0.4742 0.82097 1 0.0
O13 O-2 0.0605 0.0175 0.6844 1 0.0
Dy2 Dy+3 0.00321 0.26264 0.76101 1 0.0
O12 O-2 0.672 0.2557 0.2321 1 0.0
O3 O-2 0.2357 0.4922 0.1869 1 0.0
O6 O-2 0.0629 0.2657 0.2805 1 0.0
O2 O-2 0.5374 0.3265 0.0024 1 0.0
O9 O-2 0.4632 0.1915 0.5191 1 0.0
Te5 Te+4 0.70947 0.11956 0.02434 1 0.0
O11 O-2 0.061 0.8222 0.0357 1 0.0
O10 O-2 0.1221 0.4917 0.8908 1 0.0
